data_2300638
loop_
_publ_author_name
'Wang, Yunchen'
'Yang, Taimin'
'Xu, Hongyi'
'Zou, Xiaodong'
'Wan, Wei'

_publ_section_title
;
 On the quality of the continuous rotation electron diffraction data for
 accurate atomic structure determination of inorganic compounds
;
_journal_issue 4
_journal_name_full 'Journal of Applied Crystallography'
_journal_page_first
;
;
_journal_paper_doi 10.1107/S1600576718007604
_journal_volume 51
_journal_year 2018
_chemical_formula_sum 'F Fe O3 Se'
_chemical_formula_weight 201.80
_space_group_crystal_system monoclinic
_space_group_IT_number 14
_space_group_name_Hall '-P 2yn'
_space_group_name_H-M_alt 'P 1 21/n 1'
_symmetry_space_group_name_Hall '-P 2yn'
_symmetry_space_group_name_H-M 'P 1 21/n 1'
_audit_creation_method SHELXL-2014/7
_cell_angle_alpha 90
_cell_angle_beta 97.87(3)
_cell_angle_gamma 90
_cell_formula_units_Z 4
_cell_length_a 4.9560(10)
_cell_length_b 5.2020(10)
_cell_length_c 12.040(2)
_cell_measurement_reflns_used 769
_cell_measurement_temperature 293(2)
_cell_measurement_theta_max 0.93
_cell_measurement_theta_min 0.12
_cell_volume 307.48(10)
_computing_structure_refinement 'SHELXL-2014/7 (Sheldrick, 2014)'
_diffrn_ambient_temperature 293(2)
_diffrn_measured_fraction_theta_full 0.835
_diffrn_measured_fraction_theta_max 0.827
_diffrn_measurement_device_type 'JEOL JEM-2100'
_diffrn_radiation_wavelength 0.0251
_diffrn_reflns_av_R_equivalents 0.3081
_diffrn_reflns_av_unetI/netI 0.2957
_diffrn_reflns_Laue_measured_fraction_full 0.835
_diffrn_reflns_Laue_measured_fraction_max 0.827
_diffrn_reflns_limit_h_max 6
_diffrn_reflns_limit_h_min -6
_diffrn_reflns_limit_k_max 6
_diffrn_reflns_limit_k_min -6
_diffrn_reflns_limit_l_max 15
_diffrn_reflns_limit_l_min -15
_diffrn_reflns_number 1459
_diffrn_reflns_point_group_measured_fraction_full 0.835
_diffrn_reflns_point_group_measured_fraction_max 0.827
_diffrn_reflns_theta_full 0.863
_diffrn_reflns_theta_max 0.933
_diffrn_reflns_theta_min 0.121
_exptl_absorpt_coefficient_mu 0.000
_exptl_crystal_colour White
_exptl_crystal_density_diffrn 4.359
_exptl_crystal_description Plate
_exptl_crystal_F_000 88
_refine_diff_density_max 0.511
_refine_diff_density_min -0.562
_refine_diff_density_rms 0.149
_refine_ls_extinction_coef 9729(77)
_refine_ls_extinction_expression Fc^*^=kFc[1+0.001xFc^2^\l^3^/sin(2\q)]^-1/4^
_refine_ls_extinction_method 'SHELXL-2014/7 (Sheldrick 2014'
_refine_ls_goodness_of_fit_ref 1.409
_refine_ls_hydrogen_treatment undef
_refine_ls_matrix_type full
_refine_ls_number_parameters 26
_refine_ls_number_reflns 582
_refine_ls_number_restraints 4
_refine_ls_restrained_S_all 1.404
_refine_ls_R_factor_all 0.2676
_refine_ls_R_factor_gt 0.2230
_refine_ls_shift/su_max 2.478
_refine_ls_shift/su_mean 0.154
_refine_ls_structure_factor_coef Fsqd
_refine_ls_weighting_details 'w=1/[\s^2^(Fo^2^)+(0.2000P)^2^] where P=(Fo^2^+2Fc^2^)/3'
_refine_ls_weighting_scheme calc
_refine_ls_wR_factor_gt 0.4826
_refine_ls_wR_factor_ref 0.5322
_reflns_Friedel_coverage 0.000
_reflns_number_gt 394
_reflns_number_total 582
_reflns_threshold_expression 'I > 2\s(I)'
_cod_data_source_file kc5069sup1.cif
_cod_data_source_block dataset5
_cod_original_cell_volume 307.48(11)
_cod_database_code 2300638
_shelx_shelxl_version_number 2014/7
_shelx_space_group_comment
;
The symmetry employed for this shelxl refinement is uniquely defined
by the following loop, which should always be used as a source of
symmetry information in preference to the above space-group names.
They are only intended as comments.
;

loop_
_space_group_symop_operation_xyz
'x, y, z'
'-x+1/2, y+1/2, -z+1/2'
'-x, -y, -z'
'x-1/2, -y-1/2, z-1/2'

loop_
_atom_site_label
_atom_site_type_symbol
_atom_site_fract_x
_atom_site_fract_y
_atom_site_fract_z
_atom_site_U_iso_or_equiv
_atom_site_adp_type
_atom_site_occupancy
_atom_site_site_symmetry_order
_atom_site_calc_flag
_atom_site_refinement_flags_adp
Se1 Se 0.5186(14) 0.3578(10) 0.3342(4) 0.0010(17) Uiso 1 1 d .
Fe1 Fe 0.4581(14) 0.2575(10) 0.0731(5) 0.0010(17) Uiso 1 1 d .
O1 O 0.324(4) 0.625(3) 0.3455(13) 0.002(2) Uiso 1 1 d U
O2 O 0.796(4) 0.431(3) 0.4195(13) 0.002(2) Uiso 1 1 d U
O3 O 0.620(4) 0.424(3) 0.2096(13) 0.002(2) Uiso 1 1 d U
F1 F 0.271(4) 0.571(3) 0.0105(13) 0.003(2) Uiso 1 1 d U

loop_
_atom_type_symbol
_atom_type_description
_atom_type_scat_dispersion_real
_atom_type_scat_dispersion_imag
_atom_type_scat_source
O O 0.0000 0.0000 'International Tables Vol C Tables 4.2.6.8 and 6.1.1.4'
F F 0.0000 0.0000 'International Tables Vol C Tables 4.2.6.8 and 6.1.1.4'
Fe Fe 0.0000 0.0000 'International Tables Vol C Tables 4.2.6.8 and 6.1.1.4'
Se Se 0.0000 0.0000 'International Tables Vol C Tables 4.2.6.8 and 6.1.1.4'

loop_
_geom_angle_atom_site_label_1
_geom_angle_atom_site_label_2
_geom_angle_atom_site_label_3
_geom_angle
_geom_angle_site_symmetry_1
_geom_angle_site_symmetry_3
O2 Se1 O3 100.6(10) . .
O2 Se1 O1 101.2(8) . .
O3 Se1 O1 98.4(8) . .
O3 Fe1 O1 88.4(7) . 2_545
O3 Fe1 F1 94.2(7) . .
O1 Fe1 F1 98.9(7) 2_545 .
O3 Fe1 F1 90.0(7) . 3_665
O1 Fe1 F1 174.1(7) 2_545 3_665
F1 Fe1 F1 75.5(8) . 3_665
O3 Fe1 O2 99.0(7) . 2_645
O1 Fe1 O2 98.4(7) 2_545 2_645
F1 Fe1 O2 158.5(8) . 2_645
F1 Fe1 O2 87.5(7) 3_665 2_645
O3 Fe1 O2 177.4(8) . 4_565
O1 Fe1 O2 93.6(7) 2_545 4_565
F1 Fe1 O2 87.0(6) . 4_565
F1 Fe1 O2 88.1(7) 3_665 4_565
O2 Fe1 O2 79.2(7) 2_645 4_565
Se1 O1 Fe1 141.6(9) . 2
Se1 O2 Fe1 130.5(9) . 2_655
Se1 O2 Fe1 127.9(9) . 4_666
Fe1 O2 Fe1 100.8(7) 2_655 4_666
Se1 O3 Fe1 121.9(10) . .
Fe1 F1 Fe1 104.5(8) . 3_665

loop_
_geom_bond_atom_site_label_1
_geom_bond_atom_site_label_2
_geom_bond_distance
_geom_bond_site_symmetry_2
Se1 O2 1.644(17) .
Se1 O3 1.681(18) .
Se1 O1 1.710(16) .
Fe1 O3 1.932(17) .
Fe1 O1 1.94(2) 2_545
Fe1 F1 1.975(16) .
Fe1 F1 1.993(18) 3_665
Fe1 O2 2.085(17) 2_645
Fe1 O2 2.149(16) 4_565
O1 Fe1 1.94(2) 2
O2 Fe1 2.085(17) 2_655
O2 Fe1 2.149(16) 4_666
F1 Fe1 1.993(17) 3_665

_cod_database_fobs_code 2300638
